data_7120465
loop_
_publ_author_name
'Shi, Min'
'Wei, Yin'
'Yu, Liu-Zhu'

_publ_section_title
;
 Copper-catalyzed trifluoromethylazidation and rearrangement of
 aniline-linked 1,7-enynes: access to CF3-substituted azaspirocyclic
 dihydroquinolin-2-ones and furoindolines
;
_journal_name_full 'Chem. Commun.'
_journal_paper_doi 10.1039/C7CC04748G
_journal_year 2017
_chemical_formula_sum 'C26 H27 F3 N2 O3 S'
_chemical_formula_weight 504.55
_chemical_name_systematic
; 
 ? 
;
_space_group_crystal_system monoclinic
_space_group_IT_number 14
_space_group_name_Hall '-P 2yn'
_space_group_name_H-M_alt 'P 1 21/n 1'
_symmetry_space_group_name_Hall '-P 2yn'
_symmetry_space_group_name_H-M 'P 1 21/n 1'
_atom_sites_solution_hydrogens mixed
_audit_creation_method SHELXL-2013
_audit_update_record
;
2017-06-05 deposited with the CCDC.
2017-07-17 downloaded from the CCDC.
;
_cell_angle_alpha 90
_cell_angle_beta 118.039(3)
_cell_angle_gamma 90
_cell_formula_units_Z 4
_cell_length_a 13.7278(17)
_cell_length_b 14.2768(18)
_cell_length_c 14.0025(18)
_cell_measurement_reflns_used 2511
_cell_measurement_temperature 293(2)
_cell_measurement_theta_max 44.482
_cell_measurement_theta_min 4.459
_cell_volume 2422.2(5)
_computing_cell_refinement 'Bruker SMART'
_computing_data_collection 'Bruker SMART'
_computing_data_reduction 'Bruker SHELXTL'
_computing_molecular_graphics 'Bruker SHELXTL'
_computing_publication_material 'Bruker SHELXTL'
_computing_structure_refinement 'SHELXL-2013 (Sheldrick, 2013)'
_computing_structure_solution 'Bruker SHELXTL'
_diffrn_ambient_temperature 293(2)
_diffrn_measured_fraction_theta_full 1.000
_diffrn_measured_fraction_theta_max 1.000
_diffrn_measurement_device_type 'CCD area detector'
_diffrn_measurement_method 'phi and omega scans'
_diffrn_radiation_type MoK\a
_diffrn_radiation_wavelength 0.71073
_diffrn_reflns_av_R_equivalents 0.0450
_diffrn_reflns_av_unetI/netI 0.0457
_diffrn_reflns_Laue_measured_fraction_full 1.000
_diffrn_reflns_Laue_measured_fraction_max 1.000
_diffrn_reflns_limit_h_max 16
_diffrn_reflns_limit_h_min -16
_diffrn_reflns_limit_k_max 15
_diffrn_reflns_limit_k_min -17
_diffrn_reflns_limit_l_max 16
_diffrn_reflns_limit_l_min -9
_diffrn_reflns_number 13754
_diffrn_reflns_point_group_measured_fraction_full 1.000
_diffrn_reflns_point_group_measured_fraction_max 1.000
_diffrn_reflns_theta_full 25.242
_diffrn_reflns_theta_max 25.500
_diffrn_reflns_theta_min 2.180
_exptl_absorpt_coefficient_mu 0.188
_exptl_absorpt_correction_T_max 0.7456
_exptl_absorpt_correction_T_min 0.6413
_exptl_absorpt_correction_type multi-scan
_exptl_absorpt_process_details sadabs
_exptl_crystal_colour colorless
_exptl_crystal_density_diffrn 1.384
_exptl_crystal_description prismatic
_exptl_crystal_F_000 1056
_exptl_crystal_size_max 0.200
_exptl_crystal_size_mid 0.150
_exptl_crystal_size_min 0.120
_refine_diff_density_max 0.313
_refine_diff_density_min -0.261
_refine_diff_density_rms 0.050
_refine_ls_extinction_method none
_refine_ls_goodness_of_fit_ref 1.095
_refine_ls_hydrogen_treatment mixed
_refine_ls_matrix_type full
_refine_ls_number_parameters 327
_refine_ls_number_reflns 4511
_refine_ls_number_restraints 0
_refine_ls_restrained_S_all 1.095
_refine_ls_R_factor_all 0.0774
_refine_ls_R_factor_gt 0.0585
_refine_ls_shift/su_max 0.001
_refine_ls_shift/su_mean 0.000
_refine_ls_structure_factor_coef Fsqd
_refine_ls_weighting_details 'w=1/[\s^2^(Fo^2^)+(0.0618P)^2^+0.7827P] where P=(Fo^2^+2Fc^2^)/3'
_refine_ls_weighting_scheme calc
_refine_ls_wR_factor_gt 0.1315
_refine_ls_wR_factor_ref 0.1413
_reflns_Friedel_coverage 0.000
_reflns_number_gt 3554
_reflns_number_total 4511
_reflns_threshold_expression 'I > 2\s(I)'
_cod_data_source_file c7cc04748g2.cif
_cod_data_source_block cd17344
_cod_database_code 7120465
_shelx_space_group_comment
; 
The symmetry employed for this shelxl refinement is uniquely defined 
by the following loop, which should always be used as a source of 
symmetry information in preference to the above space-group names. 
They are only intended as comments. 
;
_shelx_estimated_absorpt_t_min 0.963
_shelx_estimated_absorpt_t_max 0.978
_shelxl_version_number 2013-4

loop_
_space_group_symop_operation_xyz
'x, y, z'
'-x+1/2, y+1/2, -z+1/2'
'-x, -y, -z'
'x-1/2, -y-1/2, z-1/2'

loop_
_atom_site_label
_atom_site_type_symbol
_atom_site_fract_x
_atom_site_fract_y
_atom_site_fract_z
_atom_site_U_iso_or_equiv
_atom_site_adp_type
_atom_site_occupancy
_atom_site_site_symmetry_order
_atom_site_calc_flag
_atom_site_refinement_flags_posn
_atom_site_refinement_flags_adp
S1 S 0.64028(5) 1.09807(5) 0.60325(6) 0.0395(2) Uani 1 1 d . .
F1 F 1.03714(14) 0.73369(13) 0.63908(18) 0.0790(6) Uani 1 1 d . .
F2 F 0.97964(19) 0.60010(14) 0.65642(19) 0.0904(7) Uani 1 1 d . .
F3 F 0.95859(16) 0.64371(14) 0.50453(16) 0.0761(6) Uani 1 1 d . .
N1 N 0.85553(16) 0.98432(14) 0.53072(18) 0.0334(5) Uani 1 1 d . .
N2 N 0.68804(17) 0.99369(15) 0.60726(19) 0.0362(5) Uani 1 1 d . .
O1 O 0.63875(14) 0.89653(14) 0.41413(16) 0.0513(5) Uani 1 1 d . .
H1 H 0.5711 0.8943 0.3827 0.077 Uiso 1 1 calc R U
O2 O 0.56387(15) 1.11314(14) 0.49251(16) 0.0562(6) Uani 1 1 d . .
O3 O 0.60191(14) 1.10572(13) 0.68191(16) 0.0491(5) Uani 1 1 d . .
C1 C 0.80581(19) 0.80683(17) 0.5073(2) 0.0337(6) Uani 1 1 d . .
C2 C 0.8445(2) 0.71293(18) 0.5692(2) 0.0422(6) Uani 1 1 d . .
H2A H 0.8443 0.7204 0.6380 0.051 Uiso 1 1 calc R U
H2B H 0.7893 0.6660 0.5286 0.051 Uiso 1 1 calc R U
C3 C 0.9540(2) 0.67427(19) 0.5920(2) 0.0481(7) Uani 1 1 d . .
C4 C 0.6816(2) 0.81163(19) 0.4714(2) 0.0441(7) Uani 1 1 d . .
H4A H 0.6442 0.7587 0.4253 0.053 Uiso 1 1 calc R U
H4B H 0.6694 0.8092 0.5342 0.053 Uiso 1 1 calc R U
C5 C 0.8179(2) 0.80505(19) 0.4036(2) 0.0447(7) Uani 1 1 d . .
H5A H 0.7829 0.7499 0.3625 0.067 Uiso 1 1 calc R U
H5B H 0.8948 0.8044 0.4225 0.067 Uiso 1 1 calc R U
H5C H 0.7836 0.8597 0.3611 0.067 Uiso 1 1 calc R U
C6 C 0.86221(18) 0.89247(15) 0.58127(18) 0.0288(5) Uani 1 1 d . .
C7 C 0.96186(19) 0.93580(17) 0.5805(2) 0.0329(6) Uani 1 1 d . .
H7 H 0.9829 0.9075 0.5291 0.040 Uiso 1 1 calc R U
C8 C 1.05429(19) 0.97946(17) 0.67667(19) 0.0328(6) Uani 1 1 d . .
C9 C 1.0391(2) 1.05572(18) 0.7299(2) 0.0410(6) Uani 1 1 d . .
H9 H 0.9692 1.0817 0.7047 0.049 Uiso 1 1 calc R U
C10 C 1.1266(3) 1.0930(2) 0.8195(2) 0.0530(8) Uani 1 1 d . .
H10 H 1.1156 1.1442 0.8544 0.064 Uiso 1 1 calc R U
C11 C 1.2301(3) 1.0554(2) 0.8581(3) 0.0625(9) Uani 1 1 d . .
H11 H 1.2890 1.0804 0.9193 0.075 Uiso 1 1 calc R U
C12 C 1.2463(2) 0.9809(2) 0.8060(3) 0.0610(9) Uani 1 1 d . .
H12 H 1.3165 0.9554 0.8318 0.073 Uiso 1 1 calc R U
C13 C 1.1594(2) 0.9432(2) 0.7156(2) 0.0458(7) Uani 1 1 d . .
H13 H 1.1716 0.8930 0.6803 0.055 Uiso 1 1 calc R U
C14 C 0.85653(18) 0.90015(16) 0.68659(19) 0.0298(5) Uani 1 1 d . .
C15 C 0.9385(2) 0.85789(17) 0.7792(2) 0.0383(6) Uani 1 1 d . .
H15 H 0.9917 0.8218 0.7731 0.046 Uiso 1 1 calc R U
C16 C 0.9437(2) 0.8674(2) 0.8788(2) 0.0493(7) Uani 1 1 d . .
H16 H 1.0000 0.8385 0.9389 0.059 Uiso 1 1 calc R U
C17 C 0.8658(3) 0.9197(2) 0.8893(2) 0.0521(8) Uani 1 1 d . .
H17 H 0.8697 0.9273 0.9570 0.063 Uiso 1 1 calc R U
C18 C 0.7817(2) 0.96079(18) 0.7999(2) 0.0421(6) Uani 1 1 d . .
H18 H 0.7277 0.9948 0.8069 0.051 Uiso 1 1 calc R U
C19 C 0.77690(19) 0.95197(16) 0.6990(2) 0.0321(5) Uani 1 1 d . .
C20 C 0.7510(2) 1.17622(17) 0.6420(2) 0.0367(6) Uani 1 1 d . .
C21 C 0.8110(2) 1.20474(19) 0.7480(2) 0.0432(6) Uani 1 1 d . .
H21 H 0.7926 1.1828 0.8000 0.052 Uiso 1 1 calc R U
C22 C 0.8979(2) 1.26553(19) 0.7768(2) 0.0487(7) Uani 1 1 d . .
H22 H 0.9376 1.2850 0.8484 0.058 Uiso 1 1 calc R U
C23 C 0.9268(2) 1.29815(18) 0.7007(3) 0.0472(7) Uani 1 1 d . .
C24 C 0.8667(3) 1.2672(2) 0.5949(3) 0.0527(7) Uani 1 1 d . .
H24 H 0.8860 1.2876 0.5431 0.063 Uiso 1 1 calc R U
C25 C 0.7794(2) 1.2071(2) 0.5650(2) 0.0477(7) Uani 1 1 d . .
H25 H 0.7397 1.1873 0.4935 0.057 Uiso 1 1 calc R U
C26 C 1.0217(3) 1.3651(3) 0.7326(3) 0.0781(11) Uani 1 1 d . .
H26A H 1.0350 1.3969 0.7980 0.117 Uiso 1 1 calc R U
H26B H 1.0041 1.4101 0.6759 0.117 Uiso 1 1 calc R U
H26C H 1.0866 1.3309 0.7442 0.117 Uiso 1 1 calc R U
H2 H 0.682(2) 0.984(2) 0.549(2) 0.043(9) Uiso 1 1 d . .
H1A H 0.8265(19) 0.9755(16) 0.461(2) 0.026(6) Uiso 1 1 d . .

loop_
_atom_site_aniso_label
_atom_site_aniso_U_11
_atom_site_aniso_U_22
_atom_site_aniso_U_33
_atom_site_aniso_U_23
_atom_site_aniso_U_13
_atom_site_aniso_U_12
S1 0.0256(3) 0.0452(4) 0.0435(4) -0.0020(3) 0.0128(3) 0.0056(3)
F1 0.0489(10) 0.0655(12) 0.1066(16) -0.0172(11) 0.0233(11) 0.0040(9)
F2 0.1187(18) 0.0692(13) 0.1061(17) 0.0403(12) 0.0716(15) 0.0418(12)
F3 0.0806(13) 0.0945(14) 0.0666(13) -0.0107(11) 0.0458(11) 0.0164(11)
N1 0.0296(11) 0.0399(12) 0.0270(12) 0.0033(9) 0.0102(10) -0.0019(9)
N2 0.0294(11) 0.0432(13) 0.0336(13) -0.0050(10) 0.0127(10) -0.0001(9)
O1 0.0286(9) 0.0700(13) 0.0428(12) -0.0030(10) 0.0064(9) 0.0000(9)
O2 0.0342(10) 0.0635(13) 0.0521(13) 0.0022(10) 0.0046(9) 0.0111(9)
O3 0.0343(10) 0.0584(12) 0.0612(13) -0.0100(10) 0.0280(10) 0.0005(9)
C1 0.0312(12) 0.0383(13) 0.0335(14) -0.0048(11) 0.0168(11) -0.0058(10)
C2 0.0530(16) 0.0374(14) 0.0458(16) -0.0049(12) 0.0312(14) -0.0075(12)
C3 0.0625(19) 0.0394(16) 0.0478(17) -0.0026(13) 0.0305(15) 0.0040(14)
C4 0.0365(14) 0.0522(16) 0.0442(16) -0.0130(13) 0.0195(13) -0.0134(12)
C5 0.0503(16) 0.0502(16) 0.0356(15) -0.0070(12) 0.0216(13) -0.0066(13)
C6 0.0262(11) 0.0321(12) 0.0288(13) 0.0020(10) 0.0136(10) 0.0001(9)
C7 0.0315(12) 0.0363(13) 0.0350(14) -0.0002(11) 0.0189(11) -0.0019(10)
C8 0.0298(12) 0.0365(13) 0.0343(14) 0.0030(11) 0.0170(11) -0.0031(10)
C9 0.0344(14) 0.0427(15) 0.0451(16) -0.0021(12) 0.0181(13) -0.0024(11)
C10 0.0558(18) 0.0526(17) 0.0466(17) -0.0138(14) 0.0208(15) -0.0083(14)
C11 0.0438(18) 0.074(2) 0.0499(19) -0.0133(17) 0.0053(15) -0.0141(16)
C12 0.0287(14) 0.074(2) 0.063(2) -0.0013(17) 0.0072(15) 0.0039(14)
C13 0.0357(14) 0.0494(16) 0.0526(18) -0.0022(13) 0.0209(14) 0.0020(12)
C14 0.0299(12) 0.0302(12) 0.0308(13) -0.0014(10) 0.0155(11) -0.0051(10)
C15 0.0386(14) 0.0380(14) 0.0380(15) 0.0053(11) 0.0178(12) 0.0053(11)
C16 0.0569(18) 0.0533(17) 0.0311(15) 0.0105(13) 0.0152(14) 0.0093(14)
C17 0.073(2) 0.0556(18) 0.0355(16) 0.0037(14) 0.0321(16) 0.0045(15)
C18 0.0485(16) 0.0426(15) 0.0456(16) -0.0023(12) 0.0306(14) 0.0018(12)
C19 0.0312(12) 0.0318(13) 0.0346(14) -0.0021(10) 0.0165(11) -0.0064(10)
C20 0.0360(13) 0.0337(13) 0.0419(16) 0.0019(11) 0.0195(12) 0.0076(11)
C21 0.0476(15) 0.0451(15) 0.0464(17) -0.0053(13) 0.0298(14) -0.0048(12)
C22 0.0515(16) 0.0490(16) 0.0513(18) -0.0163(14) 0.0288(15) -0.0114(13)
C23 0.0533(16) 0.0348(14) 0.062(2) 0.0015(13) 0.0345(16) -0.0012(12)
C24 0.0638(19) 0.0518(17) 0.0540(19) 0.0138(15) 0.0373(16) 0.0036(15)
C25 0.0494(16) 0.0502(16) 0.0389(16) 0.0045(13) 0.0170(14) 0.0036(13)
C26 0.087(3) 0.069(2) 0.094(3) -0.011(2) 0.056(2) -0.033(2)

loop_
_atom_type_symbol
_atom_type_description
_atom_type_scat_dispersion_real
_atom_type_scat_dispersion_imag
_atom_type_scat_source
C C 0.0033 0.0016 'International Tables Vol C Tables 4.2.6.8 and 6.1.1.4'
H H 0.0000 0.0000 'International Tables Vol C Tables 4.2.6.8 and 6.1.1.4'
N N 0.0061 0.0033 'International Tables Vol C Tables 4.2.6.8 and 6.1.1.4'
O O 0.0106 0.0060 'International Tables Vol C Tables 4.2.6.8 and 6.1.1.4'
F F 0.0171 0.0103 'International Tables Vol C Tables 4.2.6.8 and 6.1.1.4'
S S 0.1246 0.1234 'International Tables Vol C Tables 4.2.6.8 and 6.1.1.4'

loop_
_geom_angle_atom_site_label_1
_geom_angle_atom_site_label_2
_geom_angle_atom_site_label_3
_geom_angle
O2 S1 O3 118.55(12)
O2 S1 N2 104.85(12)
O3 S1 N2 109.47(12)
O2 S1 C20 109.21(13)
O3 S1 C20 107.01(12)
N2 S1 C20 107.27(11)
C7 N1 C6 61.73(15)
C7 N1 H1A 107.2(15)
C6 N1 H1A 107.4(15)
C19 N2 S1 125.37(18)
C19 N2 H2 119(2)
S1 N2 H2 106(2)
C4 O1 H1 109.5
C4 C1 C5 106.8(2)
C4 C1 C2 104.9(2)
C5 C1 C2 110.7(2)
C4 C1 C6 108.14(19)
C5 C1 C6 113.68(19)
C2 C1 C6 112.1(2)
C3 C2 C1 119.2(2)
C3 C2 H2A 107.5
C1 C2 H2A 107.5
C3 C2 H2B 107.5
C1 C2 H2B 107.5
H2A C2 H2B 107.0
F1 C3 F2 106.4(3)
F1 C3 F3 105.4(2)
F2 C3 F3 104.6(2)
F1 C3 C2 114.6(2)
F2 C3 C2 111.1(2)
F3 C3 C2 113.9(2)
O1 C4 C1 108.9(2)
O1 C4 H4A 109.9
C1 C4 H4A 109.9
O1 C4 H4B 109.9
C1 C4 H4B 109.9
H4A C4 H4B 108.3
C1 C5 H5A 109.5
C1 C5 H5B 109.5
H5A C5 H5B 109.5
C1 C5 H5C 109.5
H5A C5 H5C 109.5
H5B C5 H5C 109.5
N1 C6 C7 58.82(14)
N1 C6 C14 112.52(19)
C7 C6 C14 116.05(19)
N1 C6 C1 118.78(19)
C7 C6 C1 119.2(2)
C14 C6 C1 117.90(19)
N1 C7 C8 118.0(2)
N1 C7 C6 59.45(14)
C8 C7 C6 123.9(2)
N1 C7 H7 114.7
C8 C7 H7 114.7
C6 C7 H7 114.7
C13 C8 C9 118.3(2)
C13 C8 C7 119.3(2)
C9 C8 C7 122.4(2)
C10 C9 C8 120.4(3)
C10 C9 H9 119.8
C8 C9 H9 119.8
C11 C10 C9 120.5(3)
C11 C10 H10 119.7
C9 C10 H10 119.7
C12 C11 C10 119.6(3)
C12 C11 H11 120.2
C10 C11 H11 120.2
C11 C12 C13 120.5(3)
C11 C12 H12 119.7
C13 C12 H12 119.7
C12 C13 C8 120.6(3)
C12 C13 H13 119.7
C8 C13 H13 119.7
C15 C14 C19 116.8(2)
C15 C14 C6 119.0(2)
C19 C14 C6 124.1(2)
C16 C15 C14 122.5(2)
C16 C15 H15 118.7
C14 C15 H15 118.7
C17 C16 C15 119.7(3)
C17 C16 H16 120.2
C15 C16 H16 120.2
C16 C17 C18 119.9(3)
C16 C17 H17 120.0
C18 C17 H17 120.0
C17 C18 C19 120.5(2)
C17 C18 H18 119.8
C19 C18 H18 119.8
C18 C19 C14 120.6(2)
C18 C19 N2 119.5(2)
C14 C19 N2 119.9(2)
C21 C20 C25 120.2(2)
C21 C20 S1 120.9(2)
C25 C20 S1 118.9(2)
C22 C21 C20 120.0(3)
C22 C21 H21 120.0
C20 C21 H21 120.0
C21 C22 C23 120.7(3)
C21 C22 H22 119.6
C23 C22 H22 119.6
C22 C23 C24 118.3(3)
C22 C23 C26 120.6(3)
C24 C23 C26 121.1(3)
C25 C24 C23 121.5(3)
C25 C24 H24 119.2
C23 C24 H24 119.2
C24 C25 C20 119.3(3)
C24 C25 H25 120.4
C20 C25 H25 120.4
C23 C26 H26A 109.5
C23 C26 H26B 109.5
H26A C26 H26B 109.5
C23 C26 H26C 109.5
H26A C26 H26C 109.5
H26B C26 H26C 109.5

loop_
_geom_bond_atom_site_label_1
_geom_bond_atom_site_label_2
_geom_bond_distance
S1 O2 1.422(2)
S1 O3 1.431(2)
S1 N2 1.618(2)
S1 C20 1.754(3)
F1 C3 1.323(3)
F2 C3 1.327(3)
F3 C3 1.330(3)
N1 C7 1.463(3)
N1 C6 1.472(3)
N1 H1A 0.87(2)
N2 C19 1.421(3)
N2 H2 0.79(3)
O1 C4 1.420(3)
O1 H1 0.8200
C1 C4 1.536(3)
C1 C5 1.537(3)
C1 C2 1.549(4)
C1 C6 1.554(3)
C2 C3 1.488(4)
C2 H2A 0.9700
C2 H2B 0.9700
C4 H4A 0.9700
C4 H4B 0.9700
C5 H5A 0.9600
C5 H5B 0.9600
C5 H5C 0.9600
C6 C7 1.506(3)
C6 C14 1.517(3)
C7 C8 1.485(3)
C7 H7 0.9800
C8 C13 1.381(3)
C8 C9 1.390(4)
C9 C10 1.373(4)
C9 H9 0.9300
C10 C11 1.370(4)
C10 H10 0.9300
C11 C12 1.364(5)
C11 H11 0.9300
C12 C13 1.376(4)
C12 H12 0.9300
C13 H13 0.9300
C14 C15 1.392(3)
C14 C19 1.397(3)
C15 C16 1.369(4)
C15 H15 0.9300
C16 C17 1.368(4)
C16 H16 0.9300
C17 C18 1.373(4)
C17 H17 0.9300
C18 C19 1.388(3)
C18 H18 0.9300
C20 C21 1.377(4)
C20 C25 1.379(4)
C21 C22 1.374(4)
C21 H21 0.9300
C22 C23 1.382(4)
C22 H22 0.9300
C23 C24 1.387(4)
C23 C26 1.504(4)
C24 C25 1.369(4)
C24 H24 0.9300
C25 H25 0.9300
C26 H26A 0.9600
C26 H26B 0.9600
C26 H26C 0.9600

loop_
_geom_torsion_atom_site_label_1
_geom_torsion_atom_site_label_2
_geom_torsion_atom_site_label_3
_geom_torsion_atom_site_label_4
_geom_torsion
O2 S1 N2 C19 172.0(2)
O3 S1 N2 C19 -59.8(2)
C20 S1 N2 C19 56.0(2)
C4 C1 C2 C3 165.1(2)
C5 C1 C2 C3 50.2(3)
C6 C1 C2 C3 -77.8(3)
C1 C2 C3 F1 51.8(3)
C1 C2 C3 F2 172.5(2)
C1 C2 C3 F3 -69.7(3)
C5 C1 C4 O1 -62.9(3)
C2 C1 C4 O1 179.6(2)
C6 C1 C4 O1 59.8(3)
C7 N1 C6 C14 107.7(2)
C7 N1 C6 C1 -108.6(2)
C4 C1 C6 N1 -79.2(3)
C5 C1 C6 N1 39.1(3)
C2 C1 C6 N1 165.60(19)
C4 C1 C6 C7 -147.6(2)
C5 C1 C6 C7 -29.2(3)
C2 C1 C6 C7 97.3(2)
C4 C1 C6 C14 62.5(3)
C5 C1 C6 C14 -179.1(2)
C2 C1 C6 C14 -52.7(3)
C6 N1 C7 C8 -114.8(2)
C14 C6 C7 N1 -101.7(2)
C1 C6 C7 N1 107.8(2)
N1 C6 C7 C8 105.1(3)
C14 C6 C7 C8 3.4(3)
C1 C6 C7 C8 -147.1(2)
N1 C7 C8 C13 -170.3(2)
C6 C7 C8 C13 119.3(3)
N1 C7 C8 C9 10.0(3)
C6 C7 C8 C9 -60.3(3)
C13 C8 C9 C10 -0.7(4)
C7 C8 C9 C10 179.0(3)
C8 C9 C10 C11 -0.3(5)
C9 C10 C11 C12 0.8(5)
C10 C11 C12 C13 -0.3(5)
C11 C12 C13 C8 -0.7(5)
C9 C8 C13 C12 1.2(4)
C7 C8 C13 C12 -178.5(3)
N1 C6 C14 C15 -127.2(2)
C7 C6 C14 C15 -62.1(3)
C1 C6 C14 C15 88.8(3)
N1 C6 C14 C19 49.0(3)
C7 C6 C14 C19 114.1(2)
C1 C6 C14 C19 -95.0(3)
C19 C14 C15 C16 -1.4(4)
C6 C14 C15 C16 175.1(2)
C14 C15 C16 C17 0.5(4)
C15 C16 C17 C18 1.2(4)
C16 C17 C18 C19 -1.8(4)
C17 C18 C19 C14 0.8(4)
C17 C18 C19 N2 178.9(2)
C15 C14 C19 C18 0.7(3)
C6 C14 C19 C18 -175.5(2)
C15 C14 C19 N2 -177.3(2)
C6 C14 C19 N2 6.5(3)
S1 N2 C19 C18 44.3(3)
S1 N2 C19 C14 -137.7(2)
O2 S1 C20 C21 153.0(2)
O3 S1 C20 C21 23.5(2)
N2 S1 C20 C21 -93.9(2)
O2 S1 C20 C25 -28.7(2)
O3 S1 C20 C25 -158.2(2)
N2 S1 C20 C25 84.5(2)
C25 C20 C21 C22 1.3(4)
S1 C20 C21 C22 179.6(2)
C20 C21 C22 C23 -0.5(4)
C21 C22 C23 C24 -0.7(4)
C21 C22 C23 C26 179.7(3)
C22 C23 C24 C25 1.1(4)
C26 C23 C24 C25 -179.2(3)
C23 C24 C25 C20 -0.4(4)
C21 C20 C25 C24 -0.8(4)
S1 C20 C25 C24 -179.2(2)
